data_2213647
loop_
_publ_author_name
'Li-You Zhou'

_publ_section_title
;
 4-Methyl-<i>N</i>-phenylpiperidine-1-thioamide
;
_journal_coeditor_code AT2285
_journal_issue 6
_journal_name_full 'Acta Crystallographica Section E'
_journal_page_first o2848
_journal_page_last o2848
_journal_paper_doi 10.1107/S1600536807021691
_journal_volume 63
_journal_year 2007
_chemical_formula_iupac 'C13 H18 N2 S'
_chemical_formula_moiety 'C13 H18 N2 S'
_chemical_formula_sum 'C13 H18 N2 S'
_chemical_formula_weight 234.35
_chemical_name_systematic
;
4-Methyl-N-phenylpiperidine-1-thioamide
;
_space_group_IT_number 29
_symmetry_cell_setting orthorhombic
_symmetry_space_group_name_Hall 'P 2c -2ac'
_symmetry_space_group_name_H-M 'P c a 21'
_atom_sites_solution_hydrogens geom
_atom_sites_solution_primary direct
_atom_sites_solution_secondary difmap
_audit_creation_method SHELXL-97
_cell_angle_alpha 90.00
_cell_angle_beta 90.00
_cell_angle_gamma 90.00
_cell_formula_units_Z 4
_cell_length_a 11.654(6)
_cell_length_b 11.335(6)
_cell_length_c 9.711(5)
_cell_measurement_reflns_used 2276
_cell_measurement_temperature 294(2)
_cell_measurement_theta_max 24.71
_cell_measurement_theta_min 2.51
_cell_volume 1282.8(12)
_computing_cell_refinement 'CAD-4 Software'
_computing_data_collection 'CAD-4 Software (Enraf--Nonius, 1989)'
_computing_data_reduction 'NRCVAX (Gabe <i>et al.</i>,  1989)'
_computing_molecular_graphics 'SHELXTL (Sheldrick, 1997b)'
_computing_publication_material SHELXTL
_computing_structure_refinement 'SHELXL97 (Sheldrick, 1997a)'
_computing_structure_solution 'SHELXS97 (Sheldrick, 1997a)'
_diffrn_ambient_temperature 294(2)
_diffrn_measured_fraction_theta_full 0.994
_diffrn_measured_fraction_theta_max 0.994
_diffrn_measurement_device_type 'Enraf--Nonius CAD-4'
_diffrn_measurement_method '\f and \w'
_diffrn_radiation_monochromator graphite
_diffrn_radiation_source 'fine-focus sealed tube'
_diffrn_radiation_type MoK\a
_diffrn_radiation_wavelength 0.71073
_diffrn_reflns_av_R_equivalents 0.0410
_diffrn_reflns_av_sigmaI/netI 0.0412
_diffrn_reflns_limit_h_max 11
_diffrn_reflns_limit_h_min -14
_diffrn_reflns_limit_k_max 13
_diffrn_reflns_limit_k_min -14
_diffrn_reflns_limit_l_max 12
_diffrn_reflns_limit_l_min -11
_diffrn_reflns_number 6919
_diffrn_reflns_theta_full 26.31
_diffrn_reflns_theta_max 26.31
_diffrn_reflns_theta_min 1.80
_diffrn_standards_decay_% 0
_diffrn_standards_interval_count 0
_diffrn_standards_interval_time 0
_diffrn_standards_number 0
_exptl_absorpt_coefficient_mu 0.228
_exptl_absorpt_correction_T_max 0.9729
_exptl_absorpt_correction_T_min 0.9510
_exptl_absorpt_correction_type multi-scan
_exptl_absorpt_process_details '(SADABS; Sheldrick, 1996)'
_exptl_crystal_colour colourless
_exptl_crystal_density_diffrn 1.219
_exptl_crystal_density_method 'not measured'
_exptl_crystal_description block
_exptl_crystal_F_000 504
_exptl_crystal_size_max 0.22
_exptl_crystal_size_mid 0.20
_exptl_crystal_size_min 0.12
_refine_diff_density_max 0.155
_refine_diff_density_min -0.197
_refine_ls_abs_structure_details 'Flack (1983), 1113 Freidel pairs'
_refine_ls_abs_structure_Flack 0.01(9)
_refine_ls_extinction_method none
_refine_ls_goodness_of_fit_ref 1.045
_refine_ls_hydrogen_treatment mixed
_refine_ls_matrix_type full
_refine_ls_number_parameters 149
_refine_ls_number_reflns 2500
_refine_ls_number_restraints 2
_refine_ls_restrained_S_all 1.045
_refine_ls_R_factor_all 0.0642
_refine_ls_R_factor_gt 0.0383
_refine_ls_shift/su_max 0.004
_refine_ls_shift/su_mean 0.000
_refine_ls_structure_factor_coef Fsqd
_refine_ls_weighting_details 'calc w=1/[\s^2^(Fo^2^)+(0.0494P)^2^] where P=(Fo^2^+2Fc^2^)/3'
_refine_ls_weighting_scheme calc
_refine_ls_wR_factor_gt 0.0833
_refine_ls_wR_factor_ref 0.0964
_reflns_number_gt 1842
_reflns_number_total 2500
_reflns_threshold_expression I>2\s(I)
_cod_data_source_file at2285.cif
_cod_data_source_block I
_cod_original_cell_volume 1282.7(12)
_cod_database_code 2213647
_cod_database_fobs_code 2213647

loop_
_symmetry_equiv_pos_as_xyz
'x, y, z'
'-x, -y, z+1/2'
'x+1/2, -y, z'
'-x+1/2, y, z+1/2'

loop_
_atom_site_type_symbol
_atom_site_label
_atom_site_fract_x
_atom_site_fract_y
_atom_site_fract_z
_atom_site_U_iso_or_equiv
_atom_site_adp_type
_atom_site_calc_flag
_atom_site_refinement_flags
_atom_site_occupancy
S S1 0.15114(6) 0.85016(5) 0.69896(7) 0.0586(2) Uani d . 1
N N1 0.21408(18) 0.7337(2) 0.4733(2) 0.0561(6) Uani d D 1
H H1 0.230(3) 0.750(3) 0.393(3) 0.084 Uiso d D 1
N N2 0.06394(17) 0.86019(17) 0.4473(2) 0.0553(5) Uani d . 1
C C1 0.14138(18) 0.8122(2) 0.5322(2) 0.0449(5) Uani d . 1
C C2 -0.0131(3) 0.9545(2) 0.4919(3) 0.0666(8) Uani d . 1
H H2A -0.0173 1.0149 0.4213 0.080 Uiso calc R 1
H H2B 0.0163 0.9905 0.5754 0.080 Uiso calc R 1
C C3 -0.1314(2) 0.9046(3) 0.5182(3) 0.0714(8) Uani d . 1
H H3A -0.1823 0.9678 0.5465 0.086 Uiso calc R 1
H H3B -0.1272 0.8480 0.5930 0.086 Uiso calc R 1
C C4 -0.1804(2) 0.8449(2) 0.3921(3) 0.0625(7) Uani d . 1
H H4 -0.1920 0.9052 0.3211 0.075 Uiso calc R 1
C C5 -0.0940(2) 0.7553(3) 0.3370(3) 0.0618(7) Uani d . 1
H H5A -0.0902 0.6890 0.4000 0.074 Uiso calc R 1
H H5B -0.1210 0.7258 0.2489 0.074 Uiso calc R 1
C C6 0.0251(2) 0.8056(3) 0.3187(3) 0.0662(7) Uani d . 1
H H6A 0.0777 0.7432 0.2925 0.079 Uiso calc R 1
H H6B 0.0244 0.8641 0.2458 0.079 Uiso calc R 1
C C7 -0.2953(2) 0.7869(3) 0.4205(5) 0.1005(12) Uani d . 1
H H7A -0.2837 0.7163 0.4734 0.151 Uiso calc R 1
H H7B -0.3318 0.7672 0.3349 0.151 Uiso calc R 1
H H7C -0.3433 0.8403 0.4712 0.151 Uiso calc R 1
C C8 0.28608(18) 0.65270(19) 0.5418(2) 0.0442(6) Uani d . 1
C C9 0.24709(19) 0.58503(19) 0.6493(3) 0.0507(6) Uani d . 1
H H9 0.1727 0.5952 0.6820 0.061 Uiso calc R 1
C C10 0.3175(2) 0.5026(2) 0.7084(4) 0.0651(7) Uani d . 1
H H10 0.2910 0.4583 0.7826 0.078 Uiso calc R 1
C C11 0.4265(2) 0.4845(2) 0.6598(3) 0.0712(8) Uani d . 1
H H11 0.4733 0.4272 0.6992 0.085 Uiso calc R 1
C C12 0.4657(2) 0.5516(3) 0.5526(3) 0.0671(7) Uani d . 1
H H12 0.5397 0.5398 0.5194 0.081 Uiso calc R 1
C C13 0.3969(2) 0.6364(2) 0.4931(3) 0.0559(6) Uani d . 1
H H13 0.4246 0.6823 0.4210 0.067 Uiso calc R 1

loop_
_atom_site_aniso_label
_atom_site_aniso_U_11
_atom_site_aniso_U_22
_atom_site_aniso_U_33
_atom_site_aniso_U_12
_atom_site_aniso_U_13
_atom_site_aniso_U_23
S1 0.0768(4) 0.0630(4) 0.0360(3) 0.0054(3) -0.0046(4) -0.0083(3)
N1 0.0530(11) 0.0858(14) 0.0296(11) 0.0221(11) 0.0020(9) 0.0003(11)
N2 0.0546(12) 0.0706(13) 0.0408(12) 0.0157(11) -0.0036(10) 0.0008(10)
C1 0.0474(13) 0.0556(12) 0.0317(13) 0.0012(11) 0.0009(10) 0.0042(10)
C2 0.0763(19) 0.0518(14) 0.0717(19) 0.0145(13) -0.0087(15) 0.0011(14)
C3 0.0698(18) 0.0628(16) 0.082(2) 0.0265(15) 0.0112(15) -0.0144(16)
C4 0.0566(16) 0.0542(16) 0.077(2) 0.0135(13) 0.0042(14) 0.0066(14)
C5 0.0646(18) 0.0712(16) 0.0496(16) 0.0164(14) -0.0044(13) -0.0074(13)
C6 0.0600(16) 0.103(2) 0.0356(14) 0.0166(16) -0.0064(12) 0.0019(14)
C7 0.066(2) 0.093(2) 0.142(4) 0.0042(18) 0.015(2) -0.007(2)
C8 0.0398(12) 0.0587(14) 0.0341(12) 0.0052(11) -0.0069(9) -0.0092(11)
C9 0.0404(12) 0.0553(13) 0.0563(16) -0.0050(12) 0.0013(11) -0.0005(12)
C10 0.0597(16) 0.0615(13) 0.0740(18) -0.0040(13) 0.0020(16) 0.0146(17)
C11 0.0607(16) 0.0774(17) 0.076(2) 0.0143(14) -0.0046(14) 0.0198(16)
C12 0.0456(14) 0.0969(19) 0.0589(16) 0.0173(15) -0.0021(13) 0.0030(17)
C13 0.0440(13) 0.0821(18) 0.0417(13) 0.0086(12) 0.0043(11) 0.0049(13)

loop_
_atom_type_symbol
_atom_type_description
_atom_type_scat_dispersion_real
_atom_type_scat_dispersion_imag
_atom_type_scat_source
C C 0.0033 0.0016 'International Tables Vol C Tables 4.2.6.8 and 6.1.1.4'
H H 0.0000 0.0000 'International Tables Vol C Tables 4.2.6.8 and 6.1.1.4'
N N 0.0061 0.0033 'International Tables Vol C Tables 4.2.6.8 and 6.1.1.4'
S S 0.1246 0.1234 'International Tables Vol C Tables 4.2.6.8 and 6.1.1.4'

loop_
_geom_angle_atom_site_label_1
_geom_angle_atom_site_label_2
_geom_angle_atom_site_label_3
_geom_angle
C1 N1 C8 126.9(2)
C1 N1 H1 113(2)
C8 N1 H1 118(2)
C1 N2 C2 122.0(2)
C1 N2 C6 124.2(2)
C2 N2 C6 111.8(2)
N2 C1 N1 115.4(2)
N2 C1 S1 122.40(18)
N1 C1 S1 122.20(18)
N2 C2 C3 109.7(2)
N2 C2 H2A 109.7
C3 C2 H2A 109.7
N2 C2 H2B 109.7
C3 C2 H2B 109.7
H2A C2 H2B 108.2
C2 C3 C4 112.0(2)
C2 C3 H3A 109.2
C4 C3 H3A 109.2
C2 C3 H3B 109.2
C4 C3 H3B 109.2
H3A C3 H3B 107.9
C3 C4 C7 112.3(3)
C3 C4 C5 109.4(2)
C7 C4 C5 110.9(2)
C3 C4 H4 108.0
C7 C4 H4 108.0
C5 C4 H4 108.0
C6 C5 C4 113.3(2)
C6 C5 H5A 108.9
C4 C5 H5A 108.9
C6 C5 H5B 108.9
C4 C5 H5B 108.9
H5A C5 H5B 107.7
N2 C6 C5 110.1(2)
N2 C6 H6A 109.6
C5 C6 H6A 109.6
N2 C6 H6B 109.6
C5 C6 H6B 109.6
H6A C6 H6B 108.2
C4 C7 H7A 109.5
C4 C7 H7B 109.5
H7A C7 H7B 109.5
C4 C7 H7C 109.5
H7A C7 H7C 109.5
H7B C7 H7C 109.5
C9 C8 C13 119.5(2)
C9 C8 N1 121.7(2)
C13 C8 N1 118.7(2)
C10 C9 C8 120.1(2)
C10 C9 H9 119.9
C8 C9 H9 119.9
C9 C10 C11 120.8(3)
C9 C10 H10 119.6
C11 C10 H10 119.6
C12 C11 C10 119.2(3)
C12 C11 H11 120.4
C10 C11 H11 120.4
C11 C12 C13 120.8(2)
C11 C12 H12 119.6
C13 C12 H12 119.6
C12 C13 C8 119.5(3)
C12 C13 H13 120.3
C8 C13 H13 120.3

loop_
_geom_bond_atom_site_label_1
_geom_bond_atom_site_label_2
_geom_bond_distance
S1 C1 1.679(3)
N1 C1 1.355(3)
N1 C8 1.411(3)
N1 H1 0.83(2)
N2 C1 1.338(3)
N2 C2 1.462(3)
N2 C6 1.466(3)
C2 C3 1.511(4)
C2 H2A 0.9700
C2 H2B 0.9700
C3 C4 1.512(4)
C3 H3A 0.9700
C3 H3B 0.9700
C4 C7 1.518(4)
C4 C5 1.527(4)
C4 H4 0.9800
C5 C6 1.511(4)
C5 H5A 0.9700
C5 H5B 0.9700
C6 H6A 0.9700
C6 H6B 0.9700
C7 H7A 0.9600
C7 H7B 0.9600
C7 H7C 0.9600
C8 C9 1.373(3)
C8 C13 1.388(3)
C9 C10 1.370(3)
C9 H9 0.9300
C10 C11 1.371(4)
C10 H10 0.9300
C11 C12 1.368(4)
C11 H11 0.9300
C12 C13 1.378(4)
C12 H12 0.9300
C13 H13 0.9300

loop_
_geom_hbond_atom_site_label_D
_geom_hbond_atom_site_label_H
_geom_hbond_atom_site_label_A
_geom_hbond_site_symmetry_A
_geom_hbond_distance_DH
_geom_hbond_distance_HA
_geom_hbond_distance_DA
_geom_hbond_angle_DHA
_geom_hbond_publ_flag
N1 H1 S1 4_554 0.83(2) 2.60(2) 3.362(3) 155(3) yes

loop_
_geom_torsion_atom_site_label_1
_geom_torsion_atom_site_label_2
_geom_torsion_atom_site_label_3
_geom_torsion_atom_site_label_4
_geom_torsion
C2 N2 C1 N1 -174.0(2)
C6 N2 C1 N1 23.7(3)
C2 N2 C1 S1 3.8(3)
C6 N2 C1 S1 -158.5(2)
C8 N1 C1 N2 -165.4(2)
C8 N1 C1 S1 16.8(3)
C1 N2 C2 C3 -103.0(3)
C6 N2 C2 C3 61.3(3)
N2 C2 C3 C4 -58.1(3)
C2 C3 C4 C7 175.9(2)
C2 C3 C4 C5 52.2(3)
C3 C4 C5 C6 -50.4(3)
C7 C4 C5 C6 -174.9(3)
C1 N2 C6 C5 105.0(3)
C2 N2 C6 C5 -58.9(3)
C4 C5 C6 N2 53.6(3)
C1 N1 C8 C9 45.6(3)
C1 N1 C8 C13 -138.4(3)
C13 C8 C9 C10 0.4(4)
N1 C8 C9 C10 176.4(2)
C8 C9 C10 C11 -1.5(4)
C9 C10 C11 C12 1.4(5)
C10 C11 C12 C13 -0.2(4)
C11 C12 C13 C8 -0.8(4)
C9 C8 C13 C12 0.7(4)
N1 C8 C13 C12 -175.4(2)

loop_
_cod_related_entry_id
_cod_related_entry_database
_cod_related_entry_code
1 ChemSpider 613376
